data_4350080
loop_
_publ_author_name
'Artem'ev, Alexander V.'
'Ryzhikov, Maxim R.'
'Berezin, Alexey S.'
'Kolesnikov, Ilya E.'
'Samsonenko, Denis G.'
'Bagryanskaya, Irina Yu.'

_publ_section_title
;
 Photoluminescence of Ag(i) complexes with a square-planar coordination
 geometry: the first observation
;
_journal_issue 10
_journal_name_full 'Inorganic Chemistry Frontiers'
_journal_page_first 2855
_journal_paper_doi 10.1039/C9QI00657E
_journal_volume 6
_journal_year 2019
_chemical_formula_sum 'C31 H24 Ag F3 N6 O5 P2 S'
_chemical_formula_weight 819.43
_space_group_crystal_system monoclinic
_space_group_IT_number 14
_space_group_name_Hall '-P 2yn'
_space_group_name_H-M_alt 'P 1 21/n 1'
_atom_sites_solution_hydrogens geom
_atom_sites_solution_primary direct
_atom_sites_solution_secondary difmap
_audit_creation_method SHELXL-2014/7
_audit_update_record
;
2018-07-27 deposited with the CCDC.	2019-08-15 downloaded from the CCDC.
;
_cell_angle_alpha 90
_cell_angle_beta 107.786(5)
_cell_angle_gamma 90
_cell_formula_units_Z 2
_cell_length_a 8.8857(4)
_cell_length_b 15.5795(6)
_cell_length_c 12.0439(5)
_cell_measurement_reflns_used 4584
_cell_measurement_temperature 130(2)
_cell_measurement_theta_max 28.8290
_cell_measurement_theta_min 3.6210
_cell_volume 1587.60(12)
_computing_cell_refinement 'CrysAlisPro 1.171.38.41 (Rigaku OD, 2015)'
_computing_data_collection 'CrysAlisPro 1.171.38.41 (Rigaku OD, 2015)'
_computing_data_reduction 'CrysAlisPro 1.171.38.41 (Rigaku OD, 2015)'
_computing_molecular_graphics 'ShelXle (H\"ubschle, 2011)'
_computing_publication_material 'CIFTAB-2014 (Sheldrick, 2015)'
_computing_structure_refinement 'SHELXL-2014 (Sheldrick, 2015)'
_computing_structure_solution 'SHELXT-2014 (Sheldrick, 2015)'
_diffrn_ambient_temperature 130(2)
_diffrn_detector 'CCD plate'
_diffrn_detector_area_resol_mean 10.6168
_diffrn_detector_type AtlasS2
_diffrn_measured_fraction_theta_full 0.998
_diffrn_measured_fraction_theta_max 0.831
_diffrn_measurement_device 'four-circle diffractometer'
_diffrn_measurement_device_type 'New Xcalibur, AtlasS2'
_diffrn_measurement_method '\w scans'
_diffrn_radiation_monochromator graphite
_diffrn_radiation_probe x-ray
_diffrn_radiation_source 'fine-focus sealed tube'
_diffrn_radiation_type MoK\a
_diffrn_radiation_wavelength 0.71073
_diffrn_reflns_av_R_equivalents 0.0164
_diffrn_reflns_av_unetI/netI 0.0244
_diffrn_reflns_Laue_measured_fraction_full 0.998
_diffrn_reflns_Laue_measured_fraction_max 0.831
_diffrn_reflns_limit_h_max 12
_diffrn_reflns_limit_h_min -11
_diffrn_reflns_limit_k_max 20
_diffrn_reflns_limit_k_min -19
_diffrn_reflns_limit_l_max 8
_diffrn_reflns_limit_l_min -15
_diffrn_reflns_number 7919
_diffrn_reflns_point_group_measured_fraction_full 0.998
_diffrn_reflns_point_group_measured_fraction_max 0.831
_diffrn_reflns_theta_full 25.500
_diffrn_reflns_theta_max 29.123
_diffrn_reflns_theta_min 3.401
_diffrn_source 'sealed X-ray tube'
_exptl_absorpt_coefficient_mu 0.872
_exptl_absorpt_correction_T_max 1.00000
_exptl_absorpt_correction_T_min 0.98735
_exptl_absorpt_correction_type multi-scan
_exptl_absorpt_process_details
;
CrysAlisPro 1.171.38.41 (Rigaku Oxford Diffraction, 2015)
Empirical absorption correction using spherical harmonics,
implemented in SCALE3 ABSPACK scaling algorithm.
;
_exptl_crystal_colour colorless
_exptl_crystal_density_diffrn 1.714
_exptl_crystal_description block
_exptl_crystal_F_000 824
_exptl_crystal_preparation Luminescent
_exptl_crystal_size_max 0.42
_exptl_crystal_size_mid 0.35
_exptl_crystal_size_min 0.35
_refine_diff_density_max 0.401
_refine_diff_density_min -0.362
_refine_diff_density_rms 0.064
_refine_ls_extinction_method none
_refine_ls_goodness_of_fit_ref 1.126
_refine_ls_hydrogen_treatment constr
_refine_ls_matrix_type full
_refine_ls_number_parameters 223
_refine_ls_number_reflns 3549
_refine_ls_number_restraints 0
_refine_ls_restrained_S_all 1.126
_refine_ls_R_factor_all 0.0313
_refine_ls_R_factor_gt 0.0274
_refine_ls_shift/su_max 0.001
_refine_ls_shift/su_mean 0.000
_refine_ls_structure_factor_coef Fsqd
_refine_ls_weighting_details 'w=1/[\s^2^(Fo^2^)+(0.0161P)^2^+1.5800P] where P=(Fo^2^+2Fc^2^)/3'
_refine_ls_weighting_scheme calc
_refine_ls_wR_factor_gt 0.0597
_refine_ls_wR_factor_ref 0.0611
_reflns_Friedel_coverage 0.000
_reflns_number_gt 3244
_reflns_number_total 3549
_reflns_threshold_expression >2\s(I)
_cod_data_source_file c9qi00657e3.cif
_cod_data_source_block ag-6
_cod_original_sg_symbol_H-M 'P 21/n'
_cod_database_code 4350080
_shelx_shelxl_version_number 2014/7
_shelx_space_group_comment
;
The symmetry employed for this shelxl refinement is uniquely defined
by the following loop, which should always be used as a source of
symmetry information in preference to the above space-group names.
They are only intended as comments.
;
_shelx_estimated_absorpt_t_min 0.711
_shelx_estimated_absorpt_t_max 0.750

loop_
_space_group_symop_operation_xyz
'x, y, z'
'-x+1/2, y+1/2, -z+1/2'
'-x, -y, -z'
'x-1/2, -y-1/2, z-1/2'

loop_
_atom_site_label
_atom_site_type_symbol
_atom_site_fract_x
_atom_site_fract_y
_atom_site_fract_z
_atom_site_U_iso_or_equiv
_atom_site_adp_type
_atom_site_occupancy
_atom_site_site_symmetry_order
_atom_site_calc_flag
_atom_site_refinement_flags_posn
_atom_site_refinement_flags_adp
_atom_site_refinement_flags_occupancy
Ag1 Ag 0.5000 0.5000 0.5000 0.01953(7) Uani 1 2 d S . P
P1 P 0.59480(6) 0.69364(3) 0.64178(5) 0.01786(11) Uani 1 1 d . . .
O1 O 0.6261(2) 0.77407(9) 0.71003(14) 0.0307(4) Uani 1 1 d . . .
N1 N 0.69447(19) 0.52758(11) 0.66802(14) 0.0162(3) Uani 1 1 d . . .
N2 N 0.5741(2) 0.63989(11) 0.42407(15) 0.0239(4) Uani 1 1 d . . .
N3 N 0.2952(2) 0.70354(12) 0.51723(16) 0.0271(4) Uani 1 1 d . . .
C11 C 0.7224(2) 0.60679(12) 0.71522(16) 0.0167(4) Uani 1 1 d . . .
C12 C 0.8482(3) 0.62493(14) 0.81314(18) 0.0244(5) Uani 1 1 d . . .
H12 H 0.8630 0.6810 0.8455 0.029 Uiso 1 1 calc R U .
C13 C 0.9522(3) 0.55925(15) 0.8628(2) 0.0285(5) Uani 1 1 d . . .
H13 H 1.0415 0.5701 0.9286 0.034 Uiso 1 1 calc R U .
C14 C 0.9243(2) 0.47793(14) 0.81537(19) 0.0239(5) Uani 1 1 d . . .
H14 H 0.9941 0.4320 0.8482 0.029 Uiso 1 1 calc R U .
C15 C 0.7938(2) 0.46440(13) 0.71968(18) 0.0189(4) Uani 1 1 d . . .
H15 H 0.7733 0.4079 0.6890 0.023 Uiso 1 1 calc R U .
C21 C 0.6330(2) 0.70249(13) 0.50224(18) 0.0185(4) Uani 1 1 d . . .
C22 C 0.7207(3) 0.77047(14) 0.4817(2) 0.0269(5) Uani 1 1 d . . .
H22 H 0.7608 0.8131 0.5395 0.032 Uiso 1 1 calc R U .
C23 C 0.7488(3) 0.77503(17) 0.3748(2) 0.0347(6) Uani 1 1 d . . .
H23 H 0.8094 0.8207 0.3581 0.042 Uiso 1 1 calc R U .
C24 C 0.6873(3) 0.71210(17) 0.2933(2) 0.0355(6) Uani 1 1 d . . .
H24 H 0.7035 0.7142 0.2189 0.043 Uiso 1 1 calc R U .
C25 C 0.6018(3) 0.64594(16) 0.3209(2) 0.0329(6) Uani 1 1 d . . .
H25 H 0.5605 0.6027 0.2642 0.039 Uiso 1 1 calc R U .
C31 C 0.3917(2) 0.65632(13) 0.60357(17) 0.0176(4) Uani 1 1 d . . .
C32 C 0.3411(2) 0.59147(13) 0.66180(17) 0.0201(4) Uani 1 1 d . . .
H32 H 0.4139 0.5601 0.7225 0.024 Uiso 1 1 calc R U .
C33 C 0.1807(3) 0.57362(15) 0.62891(19) 0.0268(5) Uani 1 1 d . . .
H33 H 0.1409 0.5296 0.6669 0.032 Uiso 1 1 calc R U .
C34 C 0.0798(3) 0.62081(16) 0.5401(2) 0.0297(5) Uani 1 1 d . . .
H34 H -0.0305 0.6095 0.5155 0.036 Uiso 1 1 calc R U .
C35 C 0.1420(3) 0.68508(16) 0.4872(2) 0.0307(5) Uani 1 1 d . . .
H35 H 0.0714 0.7175 0.4265 0.037 Uiso 1 1 calc R U .
S1 S 0.58789(10) 0.52167(5) 0.99679(7) 0.02110(18) Uani 0.5 1 d . . P
C1 C 0.58789(10) 0.52167(5) 0.99679(7) 0.02110(18) Uani 0.5 1 d . . P
F1 F 0.6485(2) 0.47164(12) 0.92511(16) 0.0529(5) Uani 0.5 1 d . . P
F2 F 0.5672(2) 0.60511(11) 0.95792(17) 0.0538(5) Uani 0.5 1 d . . P
F3 F 0.6952(2) 0.52016(13) 1.11135(15) 0.0520(5) Uani 0.5 1 d . . P
O11 O 0.6485(2) 0.47164(12) 0.92511(16) 0.0529(5) Uani 0.5 1 d . . P
O12 O 0.5672(2) 0.60511(11) 0.95792(17) 0.0538(5) Uani 0.5 1 d . . P
O13 O 0.6952(2) 0.52016(13) 1.11135(15) 0.0520(5) Uani 0.5 1 d . . P

loop_
_atom_site_aniso_label
_atom_site_aniso_U_11
_atom_site_aniso_U_22
_atom_site_aniso_U_33
_atom_site_aniso_U_23
_atom_site_aniso_U_13
_atom_site_aniso_U_12
Ag1 0.02446(12) 0.01461(11) 0.01531(11) -0.00346(8) -0.00019(8) -0.00369(9)
P1 0.0220(3) 0.0109(2) 0.0176(3) -0.00302(19) 0.0014(2) 0.0000(2)
O1 0.0426(10) 0.0148(7) 0.0286(9) -0.0092(6) 0.0020(7) 0.0003(7)
N1 0.0183(8) 0.0141(8) 0.0155(8) -0.0005(6) 0.0038(7) -0.0008(7)
N2 0.0341(10) 0.0190(9) 0.0209(9) 0.0004(7) 0.0116(8) -0.0054(8)
N3 0.0284(10) 0.0265(10) 0.0255(10) 0.0043(8) 0.0069(8) 0.0081(9)
C11 0.0190(10) 0.0152(9) 0.0149(9) -0.0006(7) 0.0035(8) -0.0022(8)
C12 0.0275(11) 0.0186(10) 0.0216(11) -0.0020(8) -0.0008(9) -0.0079(9)
C13 0.0221(11) 0.0302(12) 0.0242(12) 0.0053(9) -0.0062(9) -0.0080(10)
C14 0.0183(10) 0.0231(11) 0.0282(11) 0.0095(9) 0.0041(9) 0.0016(9)
C15 0.0221(10) 0.0156(10) 0.0202(10) 0.0020(8) 0.0081(8) 0.0007(9)
C21 0.0173(9) 0.0144(10) 0.0216(10) 0.0036(8) 0.0024(8) 0.0011(8)
C22 0.0188(10) 0.0205(11) 0.0334(12) 0.0104(9) -0.0042(9) -0.0046(9)
C23 0.0206(11) 0.0385(14) 0.0398(14) 0.0232(11) 0.0015(10) -0.0051(11)
C24 0.0367(13) 0.0429(15) 0.0304(13) 0.0185(11) 0.0155(11) 0.0043(12)
C25 0.0500(15) 0.0287(13) 0.0239(12) 0.0005(9) 0.0173(11) -0.0019(12)
C31 0.0198(10) 0.0175(10) 0.0152(9) -0.0034(7) 0.0050(8) 0.0039(8)
C32 0.0241(10) 0.0218(10) 0.0144(9) 0.0009(8) 0.0058(8) 0.0038(9)
C33 0.0295(12) 0.0287(12) 0.0267(12) -0.0013(9) 0.0150(10) -0.0018(10)
C34 0.0191(11) 0.0389(14) 0.0303(12) -0.0094(10) 0.0064(9) 0.0021(10)
C35 0.0266(11) 0.0366(13) 0.0257(12) 0.0038(10) 0.0035(9) 0.0132(11)
S1 0.0210(4) 0.0219(4) 0.0208(4) 0.0019(3) 0.0071(3) 0.0049(3)
C1 0.0210(4) 0.0219(4) 0.0208(4) 0.0019(3) 0.0071(3) 0.0049(3)
F1 0.0652(12) 0.0552(11) 0.0563(12) 0.0082(9) 0.0453(10) 0.0243(10)
F2 0.0762(14) 0.0271(9) 0.0638(12) 0.0119(8) 0.0300(11) 0.0000(9)
F3 0.0380(9) 0.0730(13) 0.0327(9) -0.0003(9) -0.0076(8) 0.0069(9)
O11 0.0652(12) 0.0552(11) 0.0563(12) 0.0082(9) 0.0453(10) 0.0243(10)
O12 0.0762(14) 0.0271(9) 0.0638(12) 0.0119(8) 0.0300(11) 0.0000(9)
O13 0.0380(9) 0.0730(13) 0.0327(9) -0.0003(9) -0.0076(8) 0.0069(9)

loop_
_atom_type_symbol
_atom_type_description
_atom_type_scat_dispersion_real
_atom_type_scat_dispersion_imag
_atom_type_scat_source
C C 0.0033 0.0016 'International Tables Vol C Tables 4.2.6.8 and 6.1.1.4'
H H 0.0000 0.0000 'International Tables Vol C Tables 4.2.6.8 and 6.1.1.4'
N N 0.0061 0.0033 'International Tables Vol C Tables 4.2.6.8 and 6.1.1.4'
O O 0.0106 0.0060 'International Tables Vol C Tables 4.2.6.8 and 6.1.1.4'
F F 0.0171 0.0103 'International Tables Vol C Tables 4.2.6.8 and 6.1.1.4'
P P 0.1023 0.0942 'International Tables Vol C Tables 4.2.6.8 and 6.1.1.4'
S S 0.1246 0.1234 'International Tables Vol C Tables 4.2.6.8 and 6.1.1.4'
Ag Ag -0.8971 1.1015 'International Tables Vol C Tables 4.2.6.8 and 6.1.1.4'

loop_
_geom_angle_atom_site_label_1
_geom_angle_atom_site_label_2
_geom_angle_atom_site_label_3
_geom_angle
_geom_angle_site_symmetry_1
_geom_angle_site_symmetry_3
_geom_angle_publ_flag
N1 Ag1 N1 180.00(6) 3_666 . yes
N1 Ag1 N2 87.00(6) . . yes
N1 Ag1 N2 87.00(6) 3_666 3_666 ?
N1 Ag1 N2 93.00(6) . 3_666 yes
N1 Ag1 N2 93.00(6) 3_666 . ?
N2 Ag1 N2 180.0 3_666 . yes
O1 P1 C11 112.22(9) . . ?
O1 P1 C21 113.16(10) . . ?
O1 P1 C31 114.58(10) . . ?
C11 P1 C21 104.01(9) . . ?
C11 P1 C31 108.05(9) . . ?
C31 P1 C21 103.97(9) . . ?
C11 N1 Ag1 122.81(13) . . ?
C15 N1 Ag1 119.32(13) . . ?
C15 N1 C11 117.71(17) . . ?
C21 N2 Ag1 117.42(13) . . ?
C25 N2 Ag1 122.51(15) . . ?
C25 N2 C21 117.06(19) . . ?
C35 N3 C31 116.8(2) . . ?
N1 C11 P1 118.01(14) . . ?
N1 C11 C12 122.86(19) . . ?
C12 C11 P1 119.05(15) . . ?
C11 C12 H12 120.8 . . ?
C11 C12 C13 118.4(2) . . ?
C13 C12 H12 120.8 . . ?
C12 C13 H13 120.4 . . ?
C14 C13 C12 119.2(2) . . ?
C14 C13 H13 120.4 . . ?
C13 C14 H14 120.5 . . ?
C15 C14 C13 119.0(2) . . ?
C15 C14 H14 120.5 . . ?
N1 C15 C14 122.8(2) . . ?
N1 C15 H15 118.6 . . ?
C14 C15 H15 118.6 . . ?
N2 C21 P1 116.70(15) . . ?
N2 C21 C22 123.4(2) . . ?
C22 C21 P1 119.90(17) . . ?
C21 C22 H22 120.7 . . ?
C21 C22 C23 118.5(2) . . ?
C23 C22 H22 120.7 . . ?
C22 C23 H23 120.6 . . ?
C24 C23 C22 118.7(2) . . ?
C24 C23 H23 120.6 . . ?
C23 C24 H24 120.4 . . ?
C23 C24 C25 119.2(2) . . ?
C25 C24 H24 120.4 . . ?
N2 C25 C24 123.1(2) . . ?
N2 C25 H25 118.5 . . ?
C24 C25 H25 118.5 . . ?
N3 C31 P1 111.73(15) . . ?
N3 C31 C32 124.19(19) . . ?
C32 C31 P1 123.92(16) . . ?
C31 C32 H32 121.1 . . ?
C31 C32 C33 117.9(2) . . ?
C33 C32 H32 121.1 . . ?
C32 C33 H33 120.6 . . ?
C34 C33 C32 118.8(2) . . ?
C34 C33 H33 120.6 . . ?
C33 C34 H34 120.5 . . ?
C33 C34 C35 119.0(2) . . ?
C35 C34 H34 120.5 . . ?
N3 C35 C34 123.3(2) . . ?
N3 C35 H35 118.4 . . ?
C34 C35 H35 118.4 . . ?
C1 S1 S1 0.0 3_667 3_667 ?
F1 S1 S1 109.67(12) . 3_667 ?
F1 S1 C1 109.67(12) . 3_667 ?
F1 S1 F3 108.82(13) . . ?
F2 S1 S1 110.91(11) . 3_667 ?
F2 S1 C1 110.91(11) . 3_667 ?
F2 S1 F1 110.85(13) . . ?
F2 S1 F3 109.10(14) . . ?
F3 S1 S1 107.40(11) . 3_667 ?
F3 S1 C1 107.40(11) . 3_667 ?

loop_
_geom_bond_atom_site_label_1
_geom_bond_atom_site_label_2
_geom_bond_distance
_geom_bond_site_symmetry_2
_geom_bond_publ_flag
Ag1 N1 2.2648(16) . yes
Ag1 N1 2.2648(16) 3_666 ?
Ag1 N2 2.5273(17) . yes
Ag1 N2 2.5273(17) 3_666 ?
P1 O1 1.4777(15) . ?
P1 C11 1.813(2) . ?
P1 C21 1.818(2) . ?
P1 C31 1.816(2) . ?
N1 C11 1.350(3) . ?
N1 C15 1.341(3) . ?
N2 C21 1.345(3) . ?
N2 C25 1.341(3) . ?
N3 C31 1.347(3) . ?
N3 C35 1.329(3) . ?
C11 C12 1.384(3) . ?
C12 H12 0.9500 . ?
C12 C13 1.386(3) . ?
C13 H13 0.9500 . ?
C13 C14 1.380(3) . ?
C14 H14 0.9500 . ?
C14 C15 1.379(3) . ?
C15 H15 0.9500 . ?
C21 C22 1.381(3) . ?
C22 H22 0.9500 . ?
C22 C23 1.387(3) . ?
C23 H23 0.9500 . ?
C23 C24 1.377(4) . ?
C24 H24 0.9500 . ?
C24 C25 1.380(3) . ?
C25 H25 0.9500 . ?
C31 C32 1.381(3) . ?
C32 H32 0.9500 . ?
C32 C33 1.386(3) . ?
C33 H33 0.9500 . ?
C33 C34 1.379(3) . ?
C34 H34 0.9500 . ?
C34 C35 1.389(3) . ?
C35 H35 0.9500 . ?
S1 S1 1.7248(17) 3_667 ?
S1 C1 1.7248(17) 3_667 ?
S1 F1 1.3880(18) . ?
S1 F2 1.3749(18) . ?
S1 F3 1.4177(18) . ?
